data_4331714
loop_
_publ_author_name
'Fir, Barbara'
'Whalen, J. Marc'
'Mercier, H\'el\`ene P. A.'
'Dixon, David A.'
'Schrobilgen, Gary J.'

_publ_section_title
;
 Syntheses of [F5TeNH3][AsF6], [F5TeN(H)Xe][AsF6], and F5TeNF2and
 Characterization by Multi-NMR and Raman Spectroscopy and by Electronic
 Structure Calculations:&#x00A0; The X-ray Crystal Structures of \a- and
 \b-F5TeNH2, [F5TeNH3][AsF6], and [F5TeN(H)Xe][AsF6]
;
_journal_issue 5
_journal_name_full 'Inorganic Chemistry'
_journal_page_first 1978
_journal_page_last 1996
_journal_paper_doi 10.1021/ic051451t
_journal_volume 45
_journal_year 2006
_chemical_formula_sum 'F5 H2 N Te'
_chemical_formula_weight 238.63
_chemical_name_systematic
; 
 ? 
;
_space_group_IT_number 4
_symmetry_space_group_name_Hall 'P 2yb'
_symmetry_space_group_name_H-M 'P 1 21 1'
_atom_sites_solution_hydrogens geom
_atom_sites_solution_primary direct
_atom_sites_solution_secondary difmap
_audit_creation_method SHELXL-97
_cell_angle_alpha 90.00
_cell_angle_beta 112.223(8)
_cell_angle_gamma 90.00
_cell_formula_units_Z 2
_cell_length_a 5.163(2)
_cell_length_b 9.083(4)
_cell_length_c 5.262(2)
_cell_measurement_temperature 160(2)
_cell_volume 228.43(16)
_computing_structure_refinement 'SHELXL-97 (Sheldrick, 1997)'
_computing_structure_solution 'SHELXS-97 (Sheldrick, 1990)'
_diffrn_ambient_temperature 160(2)
_diffrn_measured_fraction_theta_full 0.878
_diffrn_measured_fraction_theta_max 0.878
_diffrn_radiation_monochromator graphite
_diffrn_radiation_source 'fine-focus sealed tube'
_diffrn_radiation_type MoK\a
_diffrn_radiation_wavelength 0.71073
_diffrn_reflns_av_R_equivalents 0.0194
_diffrn_reflns_av_sigmaI/netI 0.0223
_diffrn_reflns_limit_h_max 6
_diffrn_reflns_limit_h_min -6
_diffrn_reflns_limit_k_max 11
_diffrn_reflns_limit_k_min -11
_diffrn_reflns_limit_l_max 6
_diffrn_reflns_limit_l_min -6
_diffrn_reflns_number 2325
_diffrn_reflns_theta_full 27.89
_diffrn_reflns_theta_max 27.89
_diffrn_reflns_theta_min 4.49
_exptl_absorpt_coefficient_mu 6.512
_exptl_crystal_density_diffrn 3.469
_exptl_crystal_density_method 'not measured'
_exptl_crystal_F_000 212
_refine_diff_density_max 1.687
_refine_diff_density_min -2.616
_refine_diff_density_rms 0.314
_refine_ls_abs_structure_details 'Flack H D (1983), Acta Cryst. A39, 876-881'
_refine_ls_abs_structure_Flack 0.07(19)
_refine_ls_extinction_coef 0.051(7)
_refine_ls_extinction_expression Fc^*^=kFc[1+0.001xFc^2^\l^3^/sin(2\q)]^-1/4^
_refine_ls_extinction_method SHELXL
_refine_ls_goodness_of_fit_ref 1.068
_refine_ls_hydrogen_treatment mixed
_refine_ls_matrix_type full
_refine_ls_number_parameters 71
_refine_ls_number_reflns 939
_refine_ls_number_restraints 4
_refine_ls_restrained_S_all 1.066
_refine_ls_R_factor_all 0.0463
_refine_ls_R_factor_gt 0.0413
_refine_ls_shift/su_max 0.731
_refine_ls_shift/su_mean 0.168
_refine_ls_structure_factor_coef Fsqd
_refine_ls_weighting_details 'calc w=1/[\s^2^(Fo^2^)+(0.1000P)^2^+0.0000P] where P=(Fo^2^+2Fc^2^)/3'
_refine_ls_weighting_scheme calc
_refine_ls_wR_factor_gt 0.1118
_refine_ls_wR_factor_ref 0.1147
_reflns_number_gt 879
_reflns_number_total 939
_reflns_threshold_expression >2sigma(I)
_cod_data_source_file ic051451tsup1.cif
_cod_data_source_block alphaF5TeNH2
_cod_original_cell_volume 228.44(16)
_cod_original_formula_sum 'H2 F5 N Te'
_cod_database_code 4331714

loop_
_symmetry_equiv_pos_as_xyz
'x, y, z'
'-x, y+1/2, -z'

loop_
_atom_site_label
_atom_site_type_symbol
_atom_site_fract_x
_atom_site_fract_y
_atom_site_fract_z
_atom_site_U_iso_or_equiv
_atom_site_adp_type
_atom_site_occupancy
_atom_site_symmetry_multiplicity
_atom_site_calc_flag
_atom_site_refinement_flags
Te1 Te 0.47638(10) 0.8563(12) 0.74651(6) 0.0192(3) Uani 1 1 d .
F7 F 0.717(4) 0.7199(10) 0.977(3) 0.041(5) Uani 1 1 d .
F6 F 0.6993(12) 0.866(2) 0.5414(13) 0.0300(17) Uani 1 1 d .
F5 F 0.712(3) 0.9947(8) 0.970(4) 0.035(4) Uani 1 1 d .
F4 F 0.2819(12) 0.858(2) 0.9792(13) 0.045(2) Uani 1 1 d .
F3 F 0.256(4) 1.0059(9) 0.542(4) 0.037(4) Uani 1 1 d .
N1 N 0.258(4) 0.6948(15) 0.518(5) 0.023(4) Uani 1 1 d D
H1B H 0.131(14) 0.683(10) 0.594(15) 0.027 Uiso 1 1 d D
H1C H 0.228(19) 0.716(10) 0.343(9) 0.027 Uiso 1 1 d D

loop_
_atom_site_aniso_label
_atom_site_aniso_U_11
_atom_site_aniso_U_22
_atom_site_aniso_U_33
_atom_site_aniso_U_23
_atom_site_aniso_U_13
_atom_site_aniso_U_12
Te1 0.0168(4) 0.0245(4) 0.0164(4) -0.0007(5) 0.0063(2) 0.001(2)
F7 0.033(10) 0.056(9) 0.017(6) 0.007(6) -0.008(6) -0.004(7)
F6 0.024(2) 0.040(5) 0.031(3) 0.003(5) 0.016(2) 0.000(6)
F5 0.028(8) 0.030(6) 0.055(9) -0.027(6) 0.025(7) -0.020(6)
F4 0.031(3) 0.084(6) 0.024(3) -0.019(8) 0.016(2) 0.004(12)
F3 0.048(9) 0.025(5) 0.049(8) 0.018(5) 0.032(7) 0.012(6)
N1 0.015(8) 0.026(6) 0.019(7) -0.006(5) -0.002(6) -0.004(6)

loop_
_atom_type_symbol
_atom_type_description
_atom_type_scat_dispersion_real
_atom_type_scat_dispersion_imag
_atom_type_scat_source
N N 0.0061 0.0033 'International Tables Vol C Tables 4.2.6.8 and 6.1.1.4'
H H 0.0000 0.0000 'International Tables Vol C Tables 4.2.6.8 and 6.1.1.4'
F F 0.0171 0.0103 'International Tables Vol C Tables 4.2.6.8 and 6.1.1.4'
Te Te -0.5308 1.6751 'International Tables Vol C Tables 4.2.6.8 and 6.1.1.4'

loop_
_geom_angle_atom_site_label_1
_geom_angle_atom_site_label_2
_geom_angle_atom_site_label_3
_geom_angle
F5 Te1 F3 89.0(10)
F5 Te1 F7 85.5(3)
F3 Te1 F7 174.4(10)
F5 Te1 F6 86.1(7)
F3 Te1 F6 90.4(8)
F7 Te1 F6 90.1(8)
F5 Te1 F4 88.1(7)
F3 Te1 F4 90.6(8)
F7 Te1 F4 88.3(8)
F6 Te1 F4 174.1(7)
F5 Te1 N1 174.0(10)
F3 Te1 N1 96.3(3)
F7 Te1 N1 89.3(10)
F6 Te1 N1 91.0(10)
F4 Te1 N1 94.7(9)

loop_
_geom_bond_atom_site_label_1
_geom_bond_atom_site_label_2
_geom_bond_distance
Te1 F5 1.833(14)
Te1 F3 1.836(16)
Te1 F7 1.846(16)
Te1 F6 1.854(6)
Te1 F4 1.854(6)
Te1 N1 1.96(2)
